data_2016078
loop_
_publ_author_name
'Johnston, Magnus G.'
'Harrison, William T. A.'

_publ_section_title
;
 Li(VO~2~)~3~(TeO~3~)~2~
;
_journal_coeditor_code BC3051
_journal_issue 8
_journal_name_full 'Acta Crystallographica Section C'
_journal_page_first i57
_journal_page_last i59
_journal_paper_doi 10.1107/S010827010702954X
_journal_volume 63
_journal_year 2007
_chemical_formula_iupac 'Li (V O2)3 (Te O3)2'
_chemical_formula_moiety 'Li O12 Te2 V3'
_chemical_formula_sum 'Li O12 Te2 V3'
_chemical_formula_weight 606.96
_chemical_name_systematic
;
lithium tris[dioxidovanadium(V)] bis[trioxidotellurium(IV)]
;
_space_group_IT_number 2
_symmetry_cell_setting triclinic
_symmetry_space_group_name_Hall '-P 1'
_symmetry_space_group_name_H-M 'P -1'
_atom_sites_solution_primary direct
_atom_sites_solution_secondary difmap
_audit_creation_method SHELXL97
_cell_angle_alpha 92.868(4)
_cell_angle_beta 92.743(5)
_cell_angle_gamma 105.524(4)
_cell_formula_units_Z 2
_cell_length_a 6.2370(4)
_cell_length_b 7.2005(5)
_cell_length_c 10.7066(8)
_cell_measurement_reflns_used 5711
_cell_measurement_temperature 120(2)
_cell_measurement_theta_max 27.48
_cell_measurement_theta_min 2.91
_cell_volume 461.77(6)
_computing_cell_refinement 'HKL SCALEPACK (Otwinowski & Minor 1997)'
_computing_data_collection 'COLLECT (Nonius, 1998)'
_computing_data_reduction
;
HKL DENZO (Otwinowski & Minor 1997), SCALEPACK and SORTAV (Blessing
1995)
;
_computing_molecular_graphics 'ORTEP3 (Farrugia, 1997) and ATOMS (Dowty, 1999)'
_computing_publication_material SHELXL97
_computing_structure_refinement 'SHELXL97 (Sheldrick, 1997)'
_computing_structure_solution 'SHELXS97 (Sheldrick, 1997)'
_diffrn_ambient_temperature 120(2)
_diffrn_measured_fraction_theta_full 0.954
_diffrn_measured_fraction_theta_max 0.954
_diffrn_measurement_device_type 'Nonius KappaCCD area-detector'
_diffrn_measurement_method '\w and \f'
_diffrn_radiation_monochromator graphite
_diffrn_radiation_source 'fine-focus sealed tube'
_diffrn_radiation_type MoK\a
_diffrn_radiation_wavelength 0.71073
_diffrn_reflns_av_R_equivalents 0.0500
_diffrn_reflns_av_sigmaI/netI 0.0579
_diffrn_reflns_limit_h_max 7
_diffrn_reflns_limit_h_min -7
_diffrn_reflns_limit_k_max 8
_diffrn_reflns_limit_k_min -8
_diffrn_reflns_limit_l_max 11
_diffrn_reflns_limit_l_min -13
_diffrn_reflns_number 3858
_diffrn_reflns_theta_full 26.00
_diffrn_reflns_theta_max 26.00
_diffrn_reflns_theta_min 2.94
_diffrn_standards_decay_% 0
_exptl_absorpt_coefficient_mu 9.231
_exptl_absorpt_correction_T_max 0.769
_exptl_absorpt_correction_T_min 0.404
_exptl_absorpt_correction_type multi-scan
_exptl_absorpt_process_details 'SADABS (Bruker, 2003)'
_exptl_crystal_colour orange
_exptl_crystal_density_diffrn 4.365
_exptl_crystal_density_method 'not measured'
_exptl_crystal_description shard
_exptl_crystal_F_000 544
_exptl_crystal_size_max 0.12
_exptl_crystal_size_mid 0.10
_exptl_crystal_size_min 0.03
_refine_diff_density_max 1.710
_refine_diff_density_min -1.934
_refine_ls_extinction_method none
_refine_ls_goodness_of_fit_ref 1.021
_refine_ls_matrix_type full
_refine_ls_number_parameters 163
_refine_ls_number_reflns 1730
_refine_ls_number_restraints 18
_refine_ls_restrained_S_all 1.019
_refine_ls_R_factor_all 0.0435
_refine_ls_R_factor_gt 0.0359
_refine_ls_shift/su_max 0.015
_refine_ls_shift/su_mean 0.000
_refine_ls_structure_factor_coef Fsqd
_refine_ls_weighting_details 'calc w = 1/[\s^2^(Fo^2^)+(0.0498P)^2^] where P=(Fo^2^+2Fc^2^)/3'
_refine_ls_weighting_scheme calc
_refine_ls_wR_factor_gt 0.0845
_refine_ls_wR_factor_ref 0.0885
_reflns_number_gt 1499
_reflns_number_total 1730
_reflns_threshold_expression I>2\s(I)
_cod_data_source_file bc3051.cif
_cod_data_source_block I
_cod_database_code 2016078
_cod_database_fobs_code 2016078

loop_
_symmetry_equiv_pos_as_xyz
'x, y, z'
'-x, -y, -z'

loop_
_atom_site_type_symbol
_atom_site_label
_atom_site_fract_x
_atom_site_fract_y
_atom_site_fract_z
_atom_site_U_iso_or_equiv
_atom_site_adp_type
_atom_site_calc_flag
_atom_site_refinement_flags
_atom_site_occupancy
Li Li1 0.210(2) 0.2067(17) -0.1027(11) 0.012(3) Uani d U 1
V V1 0.62115(19) 0.19341(16) 0.41698(10) 0.0064(3) Uani d . 1
V V2 0.6617(2) 0.20350(17) 0.75112(11) 0.0070(3) Uani d . 1
V V3 0.6156(2) 0.22364(18) 0.08061(11) 0.0090(3) Uani d . 1
Te Te1 0.17387(7) 0.21515(6) 0.59701(4) 0.00690(16) Uani d . 1
Te Te2 0.13180(7) 0.18355(6) 0.21170(4) 0.00772(16) Uani d . 1
O O1 0.1459(8) -0.0551(7) 0.5944(4) 0.0084(10) Uani d . 1
O O2 0.3658(8) 0.2691(7) 0.4643(4) 0.0084(10) Uani d U 1
O O3 0.3794(7) 0.2694(7) 0.7386(4) 0.0092(10) Uani d U 1
O O4 -0.1411(8) 0.1208(7) 0.1142(4) 0.0108(11) Uani d . 1
O O5 0.3000(8) 0.2305(7) 0.0707(4) 0.0098(10) Uani d . 1
O O6 0.0930(8) -0.0875(7) 0.2115(4) 0.0087(10) Uani d . 1
O O7 0.7975(8) 0.3982(7) 0.4247(4) 0.0117(11) Uani d . 1
O O8 0.6218(7) 0.1153(7) 0.5929(4) 0.0094(10) Uani d . 1
O O9 0.8241(8) 0.4144(7) 0.7561(4) 0.0139(11) Uani d . 1
O O10 0.5791(8) 0.1493(7) 0.9206(4) 0.0109(11) Uani d . 1
O O11 0.5282(8) 0.1550(7) 0.2546(4) 0.0095(10) Uani d . 1
O O12 0.7362(8) 0.4485(8) 0.0910(5) 0.0158(11) Uani d . 1

loop_
_atom_site_aniso_label
_atom_site_aniso_U_11
_atom_site_aniso_U_22
_atom_site_aniso_U_33
_atom_site_aniso_U_12
_atom_site_aniso_U_13
_atom_site_aniso_U_23
Li1 0.010(3) 0.014(4) 0.011(3) 0.000(3) -0.002(3) 0.001(3)
V1 0.0078(6) 0.0059(6) 0.0063(6) 0.0036(5) 0.0001(5) 0.0001(5)
V2 0.0075(6) 0.0079(6) 0.0070(6) 0.0046(5) 0.0011(5) 0.0004(4)
V3 0.0092(6) 0.0143(7) 0.0054(6) 0.0060(5) 0.0007(5) 0.0018(5)
Te1 0.0085(3) 0.0065(3) 0.0067(3) 0.00394(19) 0.00026(18) -0.00020(18)
Te2 0.0102(3) 0.0074(3) 0.0068(3) 0.00451(19) 0.00105(18) 0.00044(18)
O1 0.011(2) 0.007(2) 0.009(2) 0.005(2) -0.0018(19) -0.0024(19)
O2 0.0092(17) 0.0094(18) 0.0075(17) 0.0041(14) 0.0034(14) -0.0004(14)
O3 0.0098(17) 0.0115(18) 0.0068(17) 0.0046(14) -0.0011(14) -0.0025(14)
O4 0.012(3) 0.015(3) 0.007(2) 0.008(2) 0.000(2) -0.004(2)
O5 0.011(2) 0.012(3) 0.008(2) 0.007(2) 0.001(2) -0.002(2)
O6 0.011(2) 0.008(2) 0.008(2) 0.004(2) -0.0005(19) -0.0004(19)
O7 0.011(2) 0.010(3) 0.015(3) 0.004(2) 0.002(2) 0.000(2)
O8 0.010(2) 0.010(3) 0.009(2) 0.003(2) 0.000(2) 0.0011(19)
O9 0.014(3) 0.016(3) 0.013(3) 0.007(2) 0.000(2) -0.003(2)
O10 0.016(3) 0.014(3) 0.005(2) 0.009(2) 0.0010(19) 0.0029(19)
O11 0.010(2) 0.014(3) 0.005(2) 0.004(2) 0.0005(19) 0.002(2)
O12 0.016(3) 0.016(3) 0.017(3) 0.008(2) 0.003(2) 0.000(2)

loop_
_atom_type_symbol
_atom_type_description
_atom_type_scat_dispersion_real
_atom_type_scat_dispersion_imag
_atom_type_scat_source
Te Te -0.5308 1.6751 'International Tables Vol C Tables 4.2.6.8 and 6.1.1.4'
V V 0.3005 0.5294 'International Tables Vol C Tables 4.2.6.8 and 6.1.1.4'
O O 0.0106 0.0060 'International Tables Vol C Tables 4.2.6.8 and 6.1.1.4'
Li Li -0.0003 0.0001 'International Tables Vol C Tables 4.2.6.8 and 6.1.1.4'

loop_
_geom_angle_atom_site_label_1
_geom_angle_atom_site_label_2
_geom_angle_atom_site_label_3
_geom_angle_site_symmetry_1
_geom_angle_site_symmetry_3
_geom_angle
_geom_angle_publ_flag
O5 Li1 O3 . 1_554 133.5(7) ?
O5 Li1 O6 . 2 135.4(7) ?
O3 Li1 O6 1_554 2 91.0(5) ?
O5 Li1 O4 . 2 93.2(5) ?
O3 Li1 O4 1_554 2 100.1(5) ?
O6 Li1 O4 2 2 71.7(4) ?
O5 Li1 O12 . 2_665 87.6(5) ?
O3 Li1 O12 1_554 2_665 81.3(4) ?
O6 Li1 O12 2 2_665 105.9(5) ?
O4 Li1 O12 2 2_665 177.2(6) ?
O5 Li1 O10 . 1_554 71.7(4) ?
O3 Li1 O10 1_554 1_554 69.1(4) ?
O6 Li1 O10 2 1_554 137.6(6) ?
O4 Li1 O10 2 1_554 75.4(4) ?
O12 Li1 O10 2_665 1_554 107.4(5) ?
O7 V1 O11 . . 103.4(2) ?
O7 V1 O2 . . 99.5(2) ?
O11 V1 O2 . . 93.5(2) ?
O7 V1 O1 . 2_656 92.7(2) ?
O11 V1 O1 . 2_656 96.1(2) ?
O2 V1 O1 . 2_656 162.3(2) ?
O7 V1 O8 . . 103.6(2) ?
O11 V1 O8 . . 153.0(2) ?
O2 V1 O8 . . 82.3(2) ?
O1 V1 O8 2_656 . 82.46(19) ?
O7 V1 O8 . 2_656 176.8(2) ?
O11 V1 O8 . 2_656 77.58(19) ?
O2 V1 O8 . 2_656 83.38(19) ?
O1 V1 O8 2_656 2_656 84.18(18) ?
O8 V1 O8 . 2_656 75.46(19) ?
O9 V2 O8 . . 107.1(2) ?
O9 V2 O10 . . 107.6(2) ?
O8 V2 O10 . . 145.3(2) ?
O9 V2 O3 . . 98.7(2) ?
O8 V2 O3 . . 90.2(2) ?
O10 V2 O3 . . 82.9(2) ?
O9 V2 O6 . 2_656 92.6(2) ?
O8 V2 O6 . 2_656 94.2(2) ?
O10 V2 O6 . 2_656 86.0(2) ?
O3 V2 O6 . 2_656 166.1(2) ?
O9 V2 O11 . 2_656 168.7(2) ?
O8 V2 O11 . 2_656 72.41(19) ?
O10 V2 O11 . 2_656 73.93(18) ?
O3 V2 O11 . 2_656 92.65(18) ?
O6 V2 O11 2_656 2_656 76.17(18) ?
O12 V3 O10 . 1_554 107.0(2) ?
O12 V3 O4 . 1_655 101.0(2) ?
O10 V3 O4 1_554 1_655 95.5(2) ?
O12 V3 O5 . . 100.0(2) ?
O10 V3 O5 1_554 . 87.3(2) ?
O4 V3 O5 1_655 . 156.9(2) ?
O12 V3 O11 . . 106.0(2) ?
O10 V3 O11 1_554 . 146.0(2) ?
O4 V3 O11 1_655 . 86.2(2) ?
O5 V3 O11 . . 79.0(2) ?
O12 V3 O10 . 2_656 176.2(2) ?
O10 V3 O10 1_554 2_656 76.6(2) ?
O4 V3 O10 1_655 2_656 77.67(18) ?
O5 V3 O10 . 2_656 80.76(18) ?
O11 V3 O10 . 2_656 70.51(17) ?
O2 Te1 O3 . . 101.7(2) n
O2 Te1 O1 . . 96.9(2) n
O3 Te1 O1 . . 92.8(2) n
O2 Te1 O6 . 2_556 172.03(17) ?
O3 Te1 O6 . 2_556 77.42(17) ?
O1 Te1 O6 . 2_556 75.30(18) ?
O2 Te1 O7 . 2_666 79.59(17) ?
O3 Te1 O7 . 2_666 92.36(18) ?
O1 Te1 O7 . 2_666 174.23(17) ?
O6 Te1 O7 2_556 2_666 108.32(14) ?
O2 Te1 O1 . 2_556 83.50(17) ?
O3 Te1 O1 . 2_556 167.64(18) ?
O1 Te1 O1 . 2_556 75.32(19) ?
O6 Te1 O1 2_556 2_556 95.83(14) ?
O7 Te1 O1 2_666 2_556 99.63(14) ?
O5 Te2 O4 . . 92.7(2) n
O5 Te2 O6 . . 98.2(2) n
O4 Te2 O6 . . 85.8(2) n
O5 Te2 O11 . . 67.97(17) ?
O4 Te2 O11 . . 151.21(18) ?
O6 Te2 O11 . . 76.57(17) ?
O5 Te2 O1 . 2_556 171.12(17) ?
O4 Te2 O1 . 2_556 82.96(17) ?
O6 Te2 O1 . 2_556 73.83(17) ?
O11 Te2 O1 . 2_556 112.89(14) ?
O5 Te2 O9 . 2_666 88.65(18) ?
O4 Te2 O9 . 2_666 96.25(18) ?
O6 Te2 O9 . 2_666 172.78(16) ?
O11 Te2 O9 . 2_666 104.10(14) ?
O1 Te2 O9 2_556 2_666 99.51(13) ?
Te1 O1 V1 . 2_656 129.4(2) ?
Te1 O2 V1 . . 134.9(3) ?
Te1 O3 V2 . . 125.8(2) ?
Te1 O3 Li1 . 1_556 109.4(4) ?
V2 O3 Li1 . 1_556 111.0(4) ?
V3 O4 Te2 1_455 . 139.4(3) ?
V3 O4 Li1 1_455 2 117.4(4) ?
Te2 O4 Li1 . 2 98.6(4) ?
Te2 O5 Li1 . . 130.9(5) ?
Te2 O5 V3 . . 120.0(2) ?
Li1 O5 V3 . . 105.9(4) ?
Te2 O6 V2 . 2_656 123.3(2) ?
Te2 O6 Li1 . 2 103.8(4) ?
V2 O6 Li1 2_656 2 129.1(4) ?
V2 O8 V1 . . 143.9(3) ?
V2 O8 V1 . 2_656 107.7(2) ?
V1 O8 V1 . 2_656 104.54(19) ?
V3 O10 V2 1_556 . 148.0(3) ?
V3 O10 Li1 1_556 1_556 93.5(3) ?
V2 O10 Li1 . 1_556 96.5(3) ?
V1 O11 V3 . . 143.9(3) ?
V3 O12 Li1 . 2_665 160.6(4) ?

loop_
_geom_bond_atom_site_label_1
_geom_bond_atom_site_label_2
_geom_bond_site_symmetry_2
_geom_bond_distance
_geom_bond_publ_flag
Li1 O5 . 1.899(12) y
Li1 O3 1_554 2.049(13) y
Li1 O6 2 2.119(12) y
Li1 O4 2 2.277(13) y
Li1 O12 2_665 2.411(13) y
Li1 O10 1_554 2.447(14) y
V1 O7 . 1.582(5) y
V1 O11 . 1.790(5) y
V1 O2 . 1.899(5) y
V1 O1 2_656 1.974(5) y
V1 O8 . 1.992(5) y
V1 O8 2_656 2.325(5) y
V2 O9 . 1.581(5) y
V2 O8 . 1.762(4) y
V2 O10 . 1.940(5) y
V2 O3 . 1.943(5) y
V2 O6 2_656 1.964(5) y
V2 O11 2_656 2.532(5) y
V3 O12 . 1.588(5) y
V3 O10 1_554 1.755(4) y
V3 O4 1_655 1.885(5) y
V3 O5 . 1.980(5) y
V3 O11 . 2.014(5) y
V3 O10 2_656 2.634(5) y
Te1 O2 . 1.890(5) y
Te1 O3 . 1.892(5) y
Te1 O1 . 1.905(5) y
Te1 O6 2_556 2.741(5) y
Te1 O7 2_666 2.764(5) y
Te1 O1 2_556 2.765(5) y
Te2 O5 . 1.873(5) y
Te2 O4 . 1.888(5) y
Te2 O6 . 1.901(5) y
Te2 O11 . 2.557(5) y
Te2 O1 2_556 2.801(5) y
Te2 O9 2_666 2.836(5) y
O1 V1 2_656 1.974(5) ?
O3 Li1 1_556 2.049(13) ?
O4 V3 1_455 1.885(5) ?
O4 Li1 2 2.277(13) ?
O6 V2 2_656 1.964(5) ?
O6 Li1 2 2.119(12) ?
O8 V1 2_656 2.325(5) ?
O10 V3 1_556 1.755(4) ?
O10 Li1 1_556 2.447(14) ?
O12 Li1 2_665 2.411(13) ?

loop_
_geom_torsion_atom_site_label_1
_geom_torsion_atom_site_label_2
_geom_torsion_atom_site_label_3
_geom_torsion_atom_site_label_4
_geom_torsion_site_symmetry_1
_geom_torsion_site_symmetry_4
_geom_torsion
O2 Te1 O1 V1 . 2_656 45.3(3)
O3 Te1 O1 V1 . 2_656 -56.9(3)
O3 Te1 O2 V1 . . 51.2(4)
O1 Te1 O2 V1 . . -43.2(4)
O7 V1 O2 Te1 . . -118.9(4)
O11 V1 O2 Te1 . . 136.9(4)
O1 V1 O2 Te1 2_656 . 14.2(9)
O8 V1 O2 Te1 . . -16.3(3)
O8 V1 O2 Te1 2_656 . 59.8(3)
O2 Te1 O3 V2 . . -40.6(3)
O1 Te1 O3 V2 . . 57.1(3)
Li1 Te1 O3 V2 1_556 . 136.3(6)
O2 Te1 O3 Li1 . 1_556 -176.9(4)
O1 Te1 O3 Li1 . 1_556 -79.2(4)
O9 V2 O3 Te1 . . 111.8(3)
O8 V2 O3 Te1 . . 4.4(3)
O10 V2 O3 Te1 . . -141.5(3)
O6 V2 O3 Te1 2_656 . -104.2(8)
O11 V2 O3 Te1 2_656 . -68.0(3)
O9 V2 O3 Li1 . 1_556 -112.5(4)
O8 V2 O3 Li1 . 1_556 140.1(4)
O10 V2 O3 Li1 . 1_556 -5.8(4)
O6 V2 O3 Li1 2_656 1_556 31.5(10)
O11 V2 O3 Li1 2_656 1_556 67.7(4)
O5 Te2 O4 V3 . 1_455 -109.7(4)
O6 Te2 O4 V3 . 1_455 152.3(4)
O5 Te2 O4 Li1 . 2 97.3(4)
O6 Te2 O4 Li1 . 2 -0.7(4)
O4 Te2 O5 Li1 . . -2.6(6)
O6 Te2 O5 Li1 . . 83.5(6)
O4 Te2 O5 V3 . . -159.5(3)
O6 Te2 O5 V3 . . -73.3(3)
O3 Li1 O5 Te2 1_554 . 175.7(6)
O6 Li1 O5 Te2 2 . -10.1(13)
O4 Li1 O5 Te2 2 . -77.1(6)
O12 Li1 O5 Te2 2_665 . 100.2(5)
O10 Li1 O5 Te2 1_554 . -150.6(4)
O3 Li1 O5 V3 1_554 . -25.0(10)
O6 Li1 O5 V3 2 . 149.2(8)
O4 Li1 O5 V3 2 . 82.2(4)
O12 Li1 O5 V3 2_665 . -100.5(4)
O10 Li1 O5 V3 1_554 . 8.7(3)
O12 V3 O5 Te2 . . -102.7(3)
O10 V3 O5 Te2 1_554 . 150.5(3)
O4 V3 O5 Te2 1_655 . 52.7(6)
O11 V3 O5 Te2 . . 1.8(3)
O10 V3 O5 Te2 2_656 . 73.6(3)
O12 V3 O5 Li1 . . 95.3(5)
O10 V3 O5 Li1 1_554 . -11.5(5)
O4 V3 O5 Li1 1_655 . -109.3(6)
O11 V3 O5 Li1 . . -160.2(5)
O10 V3 O5 Li1 2_656 . -88.4(4)
O5 Te2 O6 V2 . 2_656 68.4(3)
O4 Te2 O6 V2 . 2_656 160.5(3)
O5 Te2 O6 Li1 . 2 -91.4(4)
O4 Te2 O6 Li1 . 2 0.8(4)
O9 V2 O8 V1 . . -26.9(5)
O10 V2 O8 V1 . . 150.1(4)
O3 V2 O8 V1 . . 72.3(5)
O6 V2 O8 V1 2_656 . -120.9(5)
O11 V2 O8 V1 2_656 . 165.0(5)
O9 V2 O8 V1 . 2_656 -179.2(2)
O10 V2 O8 V1 . 2_656 -2.2(5)
O3 V2 O8 V1 . 2_656 -80.0(2)
O6 V2 O8 V1 2_656 2_656 86.8(2)
O11 V2 O8 V1 2_656 2_656 12.69(18)
O7 V1 O8 V2 . . 30.3(5)
O11 V1 O8 V2 . . -150.1(4)
O2 V1 O8 V2 . . -67.7(5)
O1 V1 O8 V2 2_656 . 121.3(5)
O8 V1 O8 V2 2_656 . -152.8(6)
O7 V1 O8 V1 . 2_656 -176.9(2)
O11 V1 O8 V1 . 2_656 2.7(5)
O2 V1 O8 V1 . 2_656 85.1(2)
O1 V1 O8 V1 2_656 2_656 -85.9(2)
O8 V1 O8 V1 2_656 2_656 0.0
O9 V2 O10 V3 . 1_556 -6.0(6)
O8 V2 O10 V3 . 1_556 177.0(4)
O3 V2 O10 V3 . 1_556 -102.9(6)
O6 V2 O10 V3 2_656 1_556 85.5(6)
O11 V2 O10 V3 2_656 1_556 162.3(6)
O9 V2 O10 Li1 . 1_556 101.4(4)
O8 V2 O10 Li1 . 1_556 -75.6(5)
O3 V2 O10 Li1 . 1_556 4.5(3)
O6 V2 O10 Li1 2_656 1_556 -167.1(3)
O11 V2 O10 Li1 2_656 1_556 -90.3(3)
O9 V2 O10 V3 . 2_656 -167.7(2)
O8 V2 O10 V3 . 2_656 15.3(5)
O3 V2 O10 V3 . 2_656 95.4(2)
O6 V2 O10 V3 2_656 2_656 -76.2(2)
O11 V2 O10 V3 2_656 2_656 0.58(17)
O7 V1 O11 V3 . . 26.0(5)
O2 V1 O11 V3 . . 126.7(5)
O1 V1 O11 V3 2_656 . -68.2(5)
O8 V1 O11 V3 . . -153.6(4)
O8 V1 O11 V3 2_656 . -150.9(5)
O7 V1 O11 V2 . 2_656 165.2(2)
O2 V1 O11 V2 . 2_656 -94.2(2)
O1 V1 O11 V2 2_656 2_656 70.9(2)
O8 V1 O11 V2 . 2_656 -14.4(5)
O8 V1 O11 V2 2_656 2_656 -11.74(17)
O12 V3 O11 V1 . . -42.2(5)
O10 V3 O11 V1 1_554 . 152.4(4)
O4 V3 O11 V1 1_655 . 58.2(5)
O5 V3 O11 V1 . . -139.5(5)
O10 V3 O11 V1 2_656 . 136.5(5)
O12 V3 O11 V2 . 2_656 -179.2(2)
O10 V3 O11 V2 1_554 2_656 15.4(5)
O4 V3 O11 V2 1_655 2_656 -78.8(2)
O5 V3 O11 V2 . 2_656 83.4(2)
O10 V3 O11 V2 2_656 2_656 -0.58(17)
O10 V3 O12 Li1 1_554 2_665 90.2(12)
O4 V3 O12 Li1 1_655 2_665 -170.4(12)
O5 V3 O12 Li1 . 2_665 0.0(12)
O11 V3 O12 Li1 . 2_665 -81.3(12)
